data_2213384
loop_
_publ_author_name
'Xiang-Chao Zeng'
'Xue-Ling Xu'
'Xin Ling'
'Jing Zeng'
'Xia Li'

_publ_section_title
;
 Methyl [(3,4,5-tribromo-1<i>H</i>-pyrrolyl-2-carbonyl)amino]acetate
 0.25-hydrate
;
_journal_coeditor_code HG2225
_journal_issue 5
_journal_name_full 'Acta Crystallographica Section E'
_journal_page_first o2712
_journal_page_last o2712
_journal_paper_doi 10.1107/S1600536807019289
_journal_volume 63
_journal_year 2007
_chemical_formula_iupac 'C8 H7 Br3 N2 O3, 0.25H2 O'
_chemical_formula_moiety 'C8 H7 Br3 N2 O3, 0.25(H2 O)'
_chemical_formula_sum 'C8 H7.5 Br1.5 N O1.625'
_chemical_formula_weight 423.39
_chemical_melting_point 470
_chemical_name_systematic
;
 ?
;
_space_group_IT_number 13
_symmetry_cell_setting monoclinic
_symmetry_space_group_name_Hall '-P 2yac'
_symmetry_space_group_name_H-M 'P 1 2/n 1'
_atom_sites_solution_hydrogens geom
_atom_sites_solution_primary direct
_atom_sites_solution_secondary difmap
_audit_creation_method SHELXL-97
_cell_angle_alpha 90.00
_cell_angle_beta 102.625(2)
_cell_angle_gamma 90.00
_cell_formula_units_Z 8
_cell_length_a 15.9656(19)
_cell_length_b 9.7566(12)
_cell_length_c 16.1805(19)
_cell_measurement_reflns_used 2696
_cell_measurement_temperature 293(2)
_cell_measurement_theta_max 22.69
_cell_measurement_theta_min 2.58
_cell_volume 2459.5(5)
_computing_cell_refinement 'SAINT-Plus (Bruker, 1999)'
_computing_data_collection 'SMART (Bruker,1999)'
_computing_data_reduction SAINT-Plus
_computing_molecular_graphics 'SHELXTL (Bruker, 1997)'
_computing_publication_material SHELXTL
_computing_structure_refinement 'SHELXL97 (Sheldrick, 1997)'
_computing_structure_solution 'SHELXS97 (Sheldrick, 1997)'
_diffrn_ambient_temperature 293(2)
_diffrn_measured_fraction_theta_full 0.999
_diffrn_measured_fraction_theta_max 0.999
_diffrn_measurement_device_type 'Bruker SMART 1K CCD area-detector'
_diffrn_measurement_method '\f and \w'
_diffrn_radiation_monochromator graphite
_diffrn_radiation_source 'fine-focus sealed tube'
_diffrn_radiation_type MoK\a
_diffrn_radiation_wavelength 0.71073
_diffrn_reflns_av_R_equivalents 0.0761
_diffrn_reflns_av_sigmaI/netI 0.0934
_diffrn_reflns_limit_h_max 19
_diffrn_reflns_limit_h_min -19
_diffrn_reflns_limit_k_max 11
_diffrn_reflns_limit_k_min -12
_diffrn_reflns_limit_l_max 17
_diffrn_reflns_limit_l_min -19
_diffrn_reflns_number 14610
_diffrn_reflns_theta_full 26.00
_diffrn_reflns_theta_max 26.00
_diffrn_reflns_theta_min 1.62
_diffrn_standards_number 0
_exptl_absorpt_coefficient_mu 9.837
_exptl_absorpt_correction_T_max 0.2012
_exptl_absorpt_correction_T_min 0.1073
_exptl_absorpt_correction_type multi-scan
_exptl_absorpt_process_details '(SADABS; Sheldrick, 1996)'
_exptl_crystal_colour colourless
_exptl_crystal_density_diffrn 2.287
_exptl_crystal_density_method 'not measured'
_exptl_crystal_description prism
_exptl_crystal_F_000 1604
_exptl_crystal_size_max 0.41
_exptl_crystal_size_mid 0.29
_exptl_crystal_size_min 0.24
_refine_diff_density_max 0.764
_refine_diff_density_min -0.733
_refine_ls_extinction_method none
_refine_ls_goodness_of_fit_ref 1.008
_refine_ls_hydrogen_treatment constr
_refine_ls_matrix_type full
_refine_ls_number_parameters 294
_refine_ls_number_reflns 4828
_refine_ls_number_restraints 0
_refine_ls_restrained_S_all 1.008
_refine_ls_R_factor_all 0.1156
_refine_ls_R_factor_gt 0.0426
_refine_ls_shift/su_max 0.000
_refine_ls_shift/su_mean 0.000
_refine_ls_structure_factor_coef Fsqd
_refine_ls_weighting_details 'calc w=1/[\s^2^(Fo^2^)+(0.0272P)^2^+4.7343P] where P=(Fo^2^+2Fc^2^)/3'
_refine_ls_weighting_scheme calc
_refine_ls_wR_factor_gt 0.0753
_refine_ls_wR_factor_ref 0.0993
_reflns_number_gt 2608
_reflns_number_total 4828
_reflns_threshold_expression I>2\s(I)
_cod_data_source_file hg2225.cif
_cod_data_source_block I
_cod_original_sg_symbol_H-M 'P 2/n'
_cod_original_formula_sum 'C8 H7.5 Br1.5 N1 O1.625'
_cod_database_code 2213384
_cod_database_fobs_code 2213384

loop_
_symmetry_equiv_pos_as_xyz
'x, y, z'
'-x+1/2, y, -z+1/2'
'-x, -y, -z'
'x-1/2, -y, z-1/2'

loop_
_atom_site_type_symbol
_atom_site_label
_atom_site_fract_x
_atom_site_fract_y
_atom_site_fract_z
_atom_site_U_iso_or_equiv
_atom_site_adp_type
_atom_site_calc_flag
_atom_site_refinement_flags
_atom_site_occupancy
Br Br6 0.28459(5) 0.85330(8) 0.06071(5) 0.0418(2) Uani d . 1
Br Br4 0.14598(5) 0.44478(9) -0.19238(5) 0.0432(2) Uani d . 1
Br Br3 0.23755(5) 0.37740(9) 0.37613(5) 0.0495(3) Uani d . 1
Br Br5 0.32222(5) 0.68636(9) -0.12494(5) 0.0496(3) Uani d . 1
Br Br1 0.32381(6) 0.02225(10) 0.66869(5) 0.0600(3) Uani d . 1
Br Br2 0.16429(6) 0.26370(10) 0.55774(7) 0.0649(3) Uani d . 1
O O6 0.0297(3) 0.6921(5) 0.3266(3) 0.0418(13) Uani d . 1
N N1 0.3844(4) 0.0974(6) 0.5250(4) 0.0356(16) Uani d . 1
H H1 0.4275 0.0429 0.5392 0.043 Uiso calc R 1
C C9 0.1664(5) 0.5607(7) -0.0988(4) 0.0316(18) Uani d . 1
N N3 0.1121(4) 0.5678(6) -0.0457(3) 0.0328(15) Uani d . 1
H H3 0.0665 0.5191 -0.0499 0.039 Uiso calc R 1
N N2 0.4197(4) 0.2645(6) 0.3347(4) 0.0416(17) Uani d . 1
H H2 0.3780 0.3223 0.3267 0.050 Uiso calc R 1
O O4 0.0220(3) 0.6163(6) 0.0733(3) 0.0484(15) Uani d . 1
C C13 0.0894(5) 0.6823(8) 0.0805(5) 0.0301(17) Uani d . 1
C C5 0.4292(5) 0.1736(8) 0.3990(4) 0.0361(19) Uani d . 1
O O2 0.3963(3) 0.0869(6) 0.1948(3) 0.0492(15) Uani d . 1
C C4 0.3680(5) 0.1792(7) 0.4544(4) 0.0291(17) Uani d . 1
O O1 0.4869(3) 0.0887(6) 0.4100(3) 0.0503(15) Uani d . 1
C C12 0.1402(4) 0.6641(7) 0.0160(4) 0.0285(17) Uani d . 1
O O5 0.1188(4) 0.5676(6) 0.2663(3) 0.0551(16) Uani d . 1
O O3 0.5235(3) 0.1515(5) 0.1720(3) 0.0519(16) Uani d . 1
C C15 0.0769(5) 0.6658(9) 0.2688(4) 0.0358(19) Uani d . 1
C C2 0.2633(5) 0.2076(8) 0.5261(5) 0.038(2) Uani d . 1
C C11 0.2156(4) 0.7166(7) -0.0008(4) 0.0285(17) Uani d . 1
N N4 0.1166(4) 0.7679(6) 0.1437(4) 0.0346(15) Uani d . 1
H H4 0.1635 0.8131 0.1469 0.041 Uiso calc R 1
C C7 0.4587(5) 0.1569(8) 0.2114(5) 0.0325(19) Uani d . 1
C C1 0.3226(5) 0.1157(8) 0.5684(5) 0.040(2) Uani d . 1
C C10 0.2308(4) 0.6520(7) -0.0732(4) 0.0320(18) Uani d . 1
C C16 0.0345(6) 0.5903(9) 0.3918(5) 0.060(3) Uani d . 1
H H16A -0.0080 0.5208 0.3729 0.089 Uiso calc R 1
H H16B 0.0241 0.6327 0.4422 0.089 Uiso calc R 1
H H16C 0.0905 0.5494 0.4039 0.089 Uiso calc R 1
C C3 0.2933(5) 0.2478(7) 0.4538(5) 0.0325(18) Uani d . 1
C C8 0.5159(6) 0.0477(9) 0.1066(5) 0.066(3) Uani d . 1
H H8A 0.5081 -0.0404 0.1303 0.100 Uiso calc R 1
H H8B 0.5671 0.0468 0.0847 0.100 Uiso calc R 1
H H8C 0.4674 0.0680 0.0617 0.100 Uiso calc R 1
C C14 0.0669(5) 0.7852(7) 0.2076(4) 0.0358(19) Uani d . 1
H H14A 0.0068 0.7949 0.1802 0.043 Uiso calc R 1
H H14B 0.0848 0.8687 0.2390 0.043 Uiso calc R 1
C C6 0.4787(5) 0.2648(8) 0.2798(5) 0.040(2) Uani d . 1
H H6A 0.5362 0.2496 0.3133 0.048 Uiso calc R 1
H H6B 0.4777 0.3543 0.2535 0.048 Uiso calc R 1
O O7 0.2500 0.9820(8) 0.2500 0.059(2) Uiso d S 1
H H7 0.2933 1.0136 0.2337 0.37(11) Uiso d R 1

loop_
_atom_site_aniso_label
_atom_site_aniso_U_11
_atom_site_aniso_U_22
_atom_site_aniso_U_33
_atom_site_aniso_U_12
_atom_site_aniso_U_13
_atom_site_aniso_U_23
Br6 0.0355(5) 0.0446(5) 0.0444(5) -0.0109(4) 0.0070(4) -0.0039(4)
Br4 0.0459(5) 0.0500(6) 0.0341(4) -0.0044(4) 0.0096(4) -0.0073(4)
Br3 0.0435(5) 0.0444(5) 0.0548(6) 0.0136(4) -0.0017(4) -0.0009(4)
Br5 0.0408(5) 0.0637(6) 0.0507(5) -0.0116(5) 0.0236(4) -0.0056(5)
Br1 0.0650(6) 0.0739(7) 0.0470(5) 0.0008(5) 0.0255(5) 0.0096(5)
Br2 0.0386(5) 0.0773(7) 0.0843(7) 0.0076(5) 0.0258(5) -0.0145(6)
O6 0.036(3) 0.052(4) 0.042(3) 0.004(3) 0.018(3) 0.000(3)
N1 0.030(4) 0.042(4) 0.033(4) 0.015(3) 0.002(3) 0.006(3)
C9 0.039(5) 0.030(5) 0.028(4) 0.004(4) 0.013(4) 0.001(3)
N3 0.026(3) 0.036(4) 0.036(4) -0.007(3) 0.007(3) 0.003(3)
N2 0.046(4) 0.041(4) 0.042(4) 0.014(3) 0.018(3) 0.003(3)
O4 0.036(3) 0.063(4) 0.052(3) -0.021(3) 0.021(3) -0.019(3)
C13 0.023(4) 0.033(5) 0.036(4) 0.001(4) 0.011(4) 0.000(4)
C5 0.041(5) 0.040(5) 0.027(4) -0.001(4) 0.007(4) -0.002(4)
O2 0.045(4) 0.043(4) 0.063(4) -0.011(3) 0.020(3) -0.002(3)
C4 0.033(4) 0.023(4) 0.030(4) 0.004(4) 0.004(4) -0.003(3)
O1 0.042(3) 0.061(4) 0.055(4) 0.030(3) 0.026(3) 0.018(3)
C12 0.023(4) 0.031(5) 0.029(4) -0.002(3) 0.001(3) 0.002(4)
O5 0.065(4) 0.052(4) 0.052(4) 0.027(3) 0.020(3) 0.007(3)
O3 0.051(4) 0.057(4) 0.056(4) -0.021(3) 0.029(3) -0.019(3)
C15 0.032(5) 0.049(6) 0.027(4) -0.001(4) 0.008(4) -0.006(4)
C2 0.037(5) 0.034(5) 0.042(5) 0.001(4) 0.010(4) -0.021(4)
C11 0.029(4) 0.031(4) 0.025(4) -0.010(4) 0.005(3) 0.003(3)
N4 0.034(4) 0.036(4) 0.035(4) -0.014(3) 0.011(3) -0.013(3)
C7 0.034(5) 0.031(5) 0.034(5) 0.003(4) 0.012(4) 0.010(4)
C1 0.037(5) 0.047(5) 0.039(5) 0.001(4) 0.017(4) -0.007(4)
C10 0.029(4) 0.040(5) 0.031(4) -0.005(4) 0.014(4) -0.003(4)
C16 0.066(6) 0.081(7) 0.038(5) -0.008(5) 0.024(5) 0.005(5)
C3 0.029(4) 0.025(4) 0.041(5) 0.005(4) 0.002(4) -0.007(4)
C8 0.067(6) 0.084(7) 0.057(6) -0.020(6) 0.033(5) -0.033(5)
C14 0.040(5) 0.037(5) 0.033(4) 0.002(4) 0.013(4) -0.011(4)
C6 0.047(5) 0.038(5) 0.038(5) -0.002(4) 0.017(4) 0.004(4)

loop_
_atom_type_symbol
_atom_type_description
_atom_type_scat_dispersion_real
_atom_type_scat_dispersion_imag
_atom_type_scat_source
C C 0.0033 0.0016 'International Tables Vol C Tables 4.2.6.8 and 6.1.1.4'
H H 0.0000 0.0000 'International Tables Vol C Tables 4.2.6.8 and 6.1.1.4'
N N 0.0061 0.0033 'International Tables Vol C Tables 4.2.6.8 and 6.1.1.4'
O O 0.0106 0.0060 'International Tables Vol C Tables 4.2.6.8 and 6.1.1.4'
Br Br -0.2901 2.4595 'International Tables Vol C Tables 4.2.6.8 and 6.1.1.4'

loop_
_geom_angle_atom_site_label_1
_geom_angle_atom_site_label_2
_geom_angle_atom_site_label_3
_geom_angle
C15 O6 C16 115.5(6)
C1 N1 C4 109.3(6)
C1 N1 H1 125.3
C4 N1 H1 125.3
N3 C9 C10 108.8(6)
N3 C9 Br4 121.8(6)
C10 C9 Br4 129.4(5)
C9 N3 C12 110.2(6)
C9 N3 H3 124.9
C12 N3 H3 124.9
C5 N2 C6 120.1(6)
C5 N2 H2 119.9
C6 N2 H2 119.9
O4 C13 N4 122.4(7)
O4 C13 C12 118.4(7)
N4 C13 C12 119.3(6)
O1 C5 N2 120.7(7)
O1 C5 C4 121.2(7)
N2 C5 C4 118.0(7)
C3 C4 N1 107.3(6)
C3 C4 C5 135.5(7)
N1 C4 C5 117.2(6)
N3 C12 C11 105.6(6)
N3 C12 C13 117.2(6)
C11 C12 C13 137.1(7)
C7 O3 C8 115.3(6)
O5 C15 O6 126.0(7)
O5 C15 C14 125.8(7)
O6 C15 C14 108.2(7)
C1 C2 C3 105.8(6)
C1 C2 Br2 126.4(6)
C3 C2 Br2 127.8(6)
C12 C11 C10 108.4(6)
C12 C11 Br6 126.4(5)
C10 C11 Br6 125.2(5)
C13 N4 C14 119.3(6)
C13 N4 H4 120.4
C14 N4 H4 120.4
O2 C7 O3 124.8(7)
O2 C7 C6 126.7(7)
O3 C7 C6 108.5(6)
N1 C1 C2 109.4(7)
N1 C1 Br1 121.6(6)
C2 C1 Br1 129.1(6)
C9 C10 C11 107.0(6)
C9 C10 Br5 126.7(5)
C11 C10 Br5 126.3(6)
O6 C16 H16A 109.5
O6 C16 H16B 109.5
H16A C16 H16B 109.5
O6 C16 H16C 109.5
H16A C16 H16C 109.5
H16B C16 H16C 109.5
C4 C3 C2 108.2(7)
C4 C3 Br3 128.5(6)
C2 C3 Br3 123.2(6)
O3 C8 H8A 109.5
O3 C8 H8B 109.5
H8A C8 H8B 109.5
O3 C8 H8C 109.5
H8A C8 H8C 109.5
H8B C8 H8C 109.5
N4 C14 C15 112.5(6)
N4 C14 H14A 109.1
C15 C14 H14A 109.1
N4 C14 H14B 109.1
C15 C14 H14B 109.1
H14A C14 H14B 107.8
N2 C6 C7 113.0(6)
N2 C6 H6A 109.0
C7 C6 H6A 109.0
N2 C6 H6B 109.0
C7 C6 H6B 109.0
H6A C6 H6B 107.8

loop_
_geom_bond_atom_site_label_1
_geom_bond_atom_site_label_2
_geom_bond_distance
Br6 C11 1.872(7)
Br4 C9 1.861(7)
Br3 C3 1.866(7)
Br5 C10 1.865(7)
Br1 C1 1.857(8)
Br2 C2 1.847(7)
O6 C15 1.348(8)
O6 C16 1.439(9)
N1 C1 1.342(8)
N1 C4 1.371(8)
N1 H1 0.8600
C9 N3 1.349(8)
C9 C10 1.355(9)
N3 C12 1.373(8)
N3 H3 0.8600
N2 C5 1.350(9)
N2 C6 1.429(8)
N2 H2 0.8600
O4 C13 1.237(8)
C13 N4 1.319(8)
C13 C12 1.466(9)
C5 O1 1.223(8)
C5 C4 1.463(9)
O2 C7 1.189(8)
C4 C3 1.367(9)
C12 C11 1.388(9)
O5 C15 1.174(8)
O3 C7 1.331(8)
O3 C8 1.450(8)
C15 C14 1.514(10)
C2 C1 1.373(10)
C2 C3 1.413(10)
C11 C10 1.398(9)
N4 C14 1.444(8)
N4 H4 0.8600
C7 C6 1.511(10)
C16 H16A 0.9600
C16 H16B 0.9600
C16 H16C 0.9600
C8 H8A 0.9600
C8 H8B 0.9600
C8 H8C 0.9600
C14 H14A 0.9700
C14 H14B 0.9700
C6 H6A 0.9700
C6 H6B 0.9700
O7 H7 0.8498

loop_
_geom_hbond_atom_site_label_D
_geom_hbond_atom_site_label_H
_geom_hbond_atom_site_label_A
_geom_hbond_site_symmetry_A
_geom_hbond_distance_DH
_geom_hbond_distance_HA
_geom_hbond_distance_DA
_geom_hbond_angle_DHA
N4 H4 O7 . 0.86 2.53 3.202(8) 135.7
O7 H7 O2 1_565 0.85 2.02 2.866(6) 179.5
N3 H3 O4 3_565 0.86 1.91 2.756(8) 167.1
N1 H1 O1 3_656 0.86 1.92 2.772(8) 168.2

loop_
_geom_torsion_atom_site_label_1
_geom_torsion_atom_site_label_2
_geom_torsion_atom_site_label_3
_geom_torsion_atom_site_label_4
_geom_torsion
C10 C9 N3 C12 -0.1(8)
Br4 C9 N3 C12 -177.8(5)
C6 N2 C5 O1 -1.7(11)
C6 N2 C5 C4 178.8(6)
C1 N1 C4 C3 -1.0(8)
C1 N1 C4 C5 179.7(6)
O1 C5 C4 C3 -171.0(8)
N2 C5 C4 C3 8.5(13)
O1 C5 C4 N1 7.9(11)
N2 C5 C4 N1 -172.6(6)
C9 N3 C12 C11 -0.5(8)
C9 N3 C12 C13 -178.5(6)
O4 C13 C12 N3 -4.0(10)
N4 C13 C12 N3 176.1(6)
O4 C13 C12 C11 178.8(8)
N4 C13 C12 C11 -1.1(13)
C16 O6 C15 O5 1.9(11)
C16 O6 C15 C14 -177.9(6)
N3 C12 C11 C10 0.8(8)
C13 C12 C11 C10 178.2(8)
N3 C12 C11 Br6 179.5(5)
C13 C12 C11 Br6 -3.1(13)
O4 C13 N4 C14 0.5(11)
C12 C13 N4 C14 -179.6(6)
C8 O3 C7 O2 -2.3(11)
C8 O3 C7 C6 177.3(6)
C4 N1 C1 C2 1.4(9)
C4 N1 C1 Br1 -179.5(5)
C3 C2 C1 N1 -1.2(9)
Br2 C2 C1 N1 178.1(5)
C3 C2 C1 Br1 179.9(6)
Br2 C2 C1 Br1 -0.8(11)
N3 C9 C10 C11 0.6(8)
Br4 C9 C10 C11 178.1(5)
N3 C9 C10 Br5 -179.0(5)
Br4 C9 C10 Br5 -1.5(11)
C12 C11 C10 C9 -0.9(8)
Br6 C11 C10 C9 -179.6(5)
C12 C11 C10 Br5 178.7(5)
Br6 C11 C10 Br5 0.0(10)
N1 C4 C3 C2 0.3(8)
C5 C4 C3 C2 179.3(8)
N1 C4 C3 Br3 178.5(5)
C5 C4 C3 Br3 -2.5(13)
C1 C2 C3 C4 0.5(8)
Br2 C2 C3 C4 -178.8(5)
C1 C2 C3 Br3 -177.8(5)
Br2 C2 C3 Br3 2.9(10)
C13 N4 C14 C15 75.8(8)
O5 C15 C14 N4 -0.9(11)
O6 C15 C14 N4 178.9(6)
C5 N2 C6 C7 81.4(9)
O2 C7 C6 N2 8.7(11)
O3 C7 C6 N2 -170.9(6)

loop_
_cod_related_entry_id
_cod_related_entry_database
_cod_related_entry_code
1 ChemSpider 26231202
